data_7109791
loop_
_publ_author_name
'Donald Craig'
'Frederick W. Goldberg'
'Richard W. Pett'
'Niels T. H. Tholen'
'Andrew J. P. White'

_publ_section_title
;
 Aziridine-based concise synthesis of (+/-)-alstonerine
;
_journal_name_full Chem.Commun.
_journal_page_first 9275
_journal_paper_doi 10.1039/c3cc45543b
_journal_volume 49
_journal_year 2013
_chemical_formula_moiety 'C29 H30 N2 O6 S2'
_chemical_formula_sum 'C29 H30 N2 O6 S2'
_chemical_formula_weight 566.67
_chemical_name_systematic
; 
 ? 
;
_space_group_IT_number 2
_symmetry_cell_setting triclinic
_symmetry_space_group_name_Hall '-P 1'
_symmetry_space_group_name_H-M 'P -1'
_atom_sites_solution_hydrogens geom
_atom_sites_solution_primary direct
_atom_sites_solution_secondary difmap
_audit_creation_method SHELXL-97
_cell_angle_alpha 71.755(4)
_cell_angle_beta 73.837(3)
_cell_angle_gamma 70.745(4)
_cell_formula_units_Z 2
_cell_length_a 9.7991(3)
_cell_length_b 12.5139(6)
_cell_length_c 12.5365(4)
_cell_measurement_reflns_used 4901
_cell_measurement_temperature 173
_cell_measurement_theta_max 32.6608
_cell_measurement_theta_min 3.0945
_cell_volume 1351.78(10)
_computing_cell_refinement 'CrysAlis RED, Oxford Diffraction Ltd'
_computing_data_collection 'CrysAlis CCD, Oxford Diffraction Ltd'
_computing_data_reduction 'CrysAlis RED, Oxford Diffraction Ltd'
_computing_molecular_graphics 'Bruker SHELXTL'
_computing_publication_material 'Bruker SHELXTL'
_computing_structure_refinement 'SHELXL-97 (Sheldrick, 1997)'
_computing_structure_solution 'SHELXS-97 (Sheldrick, 1990)'
_diffrn_ambient_temperature 173
_diffrn_detector_area_resol_mean 15.9825
_diffrn_measured_fraction_theta_full 0.986
_diffrn_measured_fraction_theta_max 0.888
_diffrn_measurement_device_type 'OD Xcalibur 3'
_diffrn_measurement_method 'omega scans'
_diffrn_radiation_monochromator graphite
_diffrn_radiation_source 'Enhance (Mo) X-ray Source'
_diffrn_radiation_type MoK\a
_diffrn_radiation_wavelength 0.71073
_diffrn_reflns_av_R_equivalents 0.0170
_diffrn_reflns_av_sigmaI/netI 0.0360
_diffrn_reflns_limit_h_max 13
_diffrn_reflns_limit_h_min -14
_diffrn_reflns_limit_k_max 17
_diffrn_reflns_limit_k_min -17
_diffrn_reflns_limit_l_max 18
_diffrn_reflns_limit_l_min -18
_diffrn_reflns_number 14838
_diffrn_reflns_theta_full 31.00
_diffrn_reflns_theta_max 32.73
_diffrn_reflns_theta_min 3.10
_exptl_absorpt_coefficient_mu 0.244
_exptl_absorpt_correction_T_max 0.981
_exptl_absorpt_correction_T_min 0.931
_exptl_absorpt_correction_type analytical
_exptl_absorpt_process_details
; 
CrysAlisPro, Agilent Technologies, 
Version 1.171.35.21 (release 20-01-2012 CrysAlis171 .NET) 
(compiled Jan 23 2012,18:06:46) 
Analytical numeric absorption correction using a multifaceted crystal 
model based on expressions derived by R.C. Clark & J.S. Reid. 
(Clark, R. C. & Reid, J. S. (1995). Acta Cryst. A51, 887-897) 
;
_exptl_crystal_colour Colourless
_exptl_crystal_density_diffrn 1.392
_exptl_crystal_density_method 'not measured'
_exptl_crystal_description needles
_exptl_crystal_F_000 596
_exptl_crystal_size_max 0.47
_exptl_crystal_size_mid 0.16
_exptl_crystal_size_min 0.09
_refine_diff_density_max 0.497
_refine_diff_density_min -0.415
_refine_diff_density_rms 0.056
_refine_ls_extinction_method none
_refine_ls_goodness_of_fit_ref 1.055
_refine_ls_hydrogen_treatment mixed
_refine_ls_matrix_type full
_refine_ls_number_parameters 358
_refine_ls_number_reflns 8847
_refine_ls_number_restraints 1
_refine_ls_restrained_S_all 1.055
_refine_ls_R_factor_all 0.0560
_refine_ls_R_factor_gt 0.0420
_refine_ls_shift/su_max 0.001
_refine_ls_shift/su_mean 0.000
_refine_ls_structure_factor_coef Fsqd
_refine_ls_weighting_details 'calc w=1/[\s^2^(Fo^2^)+(0.0584P)^2^+0.2121P] where P=(Fo^2^+2Fc^2^)/3'
_refine_ls_weighting_scheme calc
_refine_ls_wR_factor_gt 0.1110
_refine_ls_wR_factor_ref 0.1195
_reflns_number_gt 7123
_reflns_number_total 8847
_reflns_threshold_expression >2sigma(I)
_cod_data_source_file c3cc45543b.txt
_cod_data_source_block 8b
_cod_original_cell_volume 1351.79(10)
_cod_original_sg_symbol_H-M P-1
_cod_database_code 7109791

loop_
_symmetry_equiv_pos_as_xyz
'x, y, z'
'-x, -y, -z'

loop_
_atom_site_label
_atom_site_type_symbol
_atom_site_fract_x
_atom_site_fract_y
_atom_site_fract_z
_atom_site_U_iso_or_equiv
_atom_site_adp_type
_atom_site_occupancy
_atom_site_symmetry_multiplicity
_atom_site_calc_flag
_atom_site_refinement_flags
N1 N -0.25312(13) 0.47093(12) 0.28963(10) 0.0317(3) Uani 1 1 d .
C2 C -0.13182(15) 0.50933(13) 0.22568(12) 0.0280(3) Uani 1 1 d .
H2A H -0.1211 0.5848 0.2155 0.034 Uiso 1 1 calc R
C3 C -0.02889(14) 0.42330(12) 0.17881(11) 0.0239(2) Uani 1 1 d .
C4 C -0.08836(14) 0.32391(12) 0.21664(11) 0.0250(3) Uani 1 1 d .
C5 C -0.03671(16) 0.21069(13) 0.20034(13) 0.0324(3) Uani 1 1 d .
H5A H 0.0570 0.1862 0.1541 0.039 Uiso 1 1 calc R
C6 C -0.1256(2) 0.13474(15) 0.25336(16) 0.0423(4) Uani 1 1 d .
H6A H -0.0921 0.0575 0.2431 0.051 Uiso 1 1 calc R
C7 C -0.2643(2) 0.17046(17) 0.32181(15) 0.0450(4) Uani 1 1 d .
H7A H -0.3222 0.1164 0.3574 0.054 Uiso 1 1 calc R
C8 C -0.31811(17) 0.28030(17) 0.33865(13) 0.0398(4) Uani 1 1 d .
H8A H -0.4127 0.3037 0.3842 0.048 Uiso 1 1 calc R
C9 C -0.22926(14) 0.35768(14) 0.28652(11) 0.0286(3) Uani 1 1 d .
C10 C -0.38333(18) 0.53889(18) 0.35224(15) 0.0479(4) Uani 1 1 d .
H10A H -0.3788 0.5151 0.4337 0.072 Uiso 1 1 calc R
H10B H -0.4717 0.5254 0.3426 0.072 Uiso 1 1 calc R
H10C H -0.3873 0.6220 0.3226 0.072 Uiso 1 1 calc R
C11 C 0.11673(13) 0.43098(12) 0.10197(11) 0.0247(3) Uani 1 1 d .
H11A H 0.1211 0.5132 0.0783 0.030 Uiso 1 1 calc R
H11B H 0.1247 0.4066 0.0321 0.030 Uiso 1 1 calc R
C12 C 0.24853(13) 0.35449(11) 0.15923(10) 0.0201(2) Uani 1 1 d .
H12A H 0.2409 0.2722 0.1857 0.024 Uiso 1 1 calc R
C13 C 0.40050(13) 0.35664(10) 0.07697(10) 0.0196(2) Uani 1 1 d .
H13A H 0.4312 0.4198 0.0895 0.024 Uiso 1 1 calc R
C14 C 0.39813(14) 0.38916(12) -0.05048(10) 0.0236(2) Uani 1 1 d .
H14A H 0.3686 0.3291 -0.0680 0.028 Uiso 1 1 calc R
H14B H 0.3238 0.4646 -0.0693 0.028 Uiso 1 1 calc R
O15 O 0.54147(10) 0.39880(8) -0.12134(8) 0.0273(2) Uani 1 1 d .
C16 C 0.66957(14) 0.33885(11) -0.08654(11) 0.0246(2) Uani 1 1 d .
O16 O 0.78245(11) 0.34997(9) -0.15437(9) 0.0347(2) Uani 1 1 d .
C17 C 0.67111(14) 0.26904(12) 0.03557(11) 0.0240(2) Uani 1 1 d .
H17A H 0.7016 0.3116 0.0756 0.029 Uiso 1 1 calc R
H17B H 0.7468 0.1936 0.0350 0.029 Uiso 1 1 calc R
C18 C 0.52475(13) 0.24406(10) 0.10438(10) 0.0194(2) Uani 1 1 d .
H18A H 0.5264 0.2235 0.1879 0.023 Uiso 1 1 calc R
N19 N 0.24348(12) 0.39361(9) 0.25923(9) 0.0222(2) Uani 1 1 d D
H19 H 0.2233(19) 0.4709(3) 0.2512(15) 0.040(5) Uiso 1 1 d D
S20 S 0.25852(3) 0.30915(3) 0.38425(3) 0.02220(8) Uani 1 1 d .
O21 O 0.36545(10) 0.20098(9) 0.37128(8) 0.0294(2) Uani 1 1 d .
O22 O 0.28222(11) 0.37813(10) 0.44691(8) 0.0330(2) Uani 1 1 d .
C23 C 0.09041(14) 0.27351(11) 0.45454(10) 0.0216(2) Uani 1 1 d .
C24 C 0.08548(16) 0.15833(12) 0.48517(13) 0.0300(3) Uani 1 1 d .
H24A H 0.1685 0.0998 0.4606 0.036 Uiso 1 1 calc R
C25 C -0.04253(17) 0.12932(13) 0.55233(13) 0.0329(3) Uani 1 1 d .
H25A H -0.0462 0.0504 0.5731 0.040 Uiso 1 1 calc R
C26 C -0.16496(15) 0.21318(13) 0.58966(12) 0.0295(3) Uani 1 1 d .
C27 C -0.15790(15) 0.32842(13) 0.55683(12) 0.0298(3) Uani 1 1 d .
H27A H -0.2410 0.3870 0.5813 0.036 Uiso 1 1 calc R
C28 C -0.03209(15) 0.35954(12) 0.48913(11) 0.0259(3) Uani 1 1 d .
H28A H -0.0294 0.4388 0.4665 0.031 Uiso 1 1 calc R
C29 C -0.30223(19) 0.17969(18) 0.66281(16) 0.0478(4) Uani 1 1 d .
H29A H -0.3450 0.2247 0.7212 0.072 Uiso 1 1 calc R
H29B H -0.2771 0.0962 0.7002 0.072 Uiso 1 1 calc R
H29C H -0.3738 0.1965 0.6146 0.072 Uiso 1 1 calc R
S30 S 0.50324(3) 0.12153(3) 0.06977(3) 0.02295(8) Uani 1 1 d .
O31 O 0.35745(11) 0.10842(9) 0.12383(10) 0.0333(2) Uani 1 1 d .
O32 O 0.54849(13) 0.13631(9) -0.05239(9) 0.0349(2) Uani 1 1 d .
C33 C 0.63439(15) 0.00246(11) 0.13598(12) 0.0254(3) Uani 1 1 d .
C34 C 0.76659(17) -0.04520(14) 0.07032(15) 0.0374(3) Uani 1 1 d .
H34A H 0.7867 -0.0161 -0.0105 0.045 Uiso 1 1 calc R
C35 C 0.8698(2) -0.13723(16) 0.12589(19) 0.0496(5) Uani 1 1 d .
H35A H 0.9614 -0.1713 0.0826 0.059 Uiso 1 1 calc R
C36 C 0.8393(2) -0.17864(15) 0.24292(19) 0.0528(5) Uani 1 1 d .
H36A H 0.9108 -0.2401 0.2802 0.063 Uiso 1 1 calc R
C37 C 0.7060(2) -0.13165(15) 0.30649(16) 0.0481(4) Uani 1 1 d .
H37A H 0.6851 -0.1624 0.3870 0.058 Uiso 1 1 calc R
C38 C 0.60197(18) -0.03970(13) 0.25382(13) 0.0339(3) Uani 1 1 d .
H38A H 0.5104 -0.0063 0.2976 0.041 Uiso 1 1 calc R

loop_
_atom_site_aniso_label
_atom_site_aniso_U_11
_atom_site_aniso_U_22
_atom_site_aniso_U_33
_atom_site_aniso_U_23
_atom_site_aniso_U_13
_atom_site_aniso_U_12
N1 0.0215(5) 0.0449(7) 0.0275(6) -0.0130(5) -0.0042(4) -0.0036(5)
C2 0.0264(6) 0.0302(7) 0.0275(6) -0.0063(5) -0.0099(5) -0.0045(5)
C3 0.0206(6) 0.0276(6) 0.0221(6) -0.0030(5) -0.0079(4) -0.0044(5)
C4 0.0213(6) 0.0315(7) 0.0238(6) -0.0043(5) -0.0089(5) -0.0077(5)
C5 0.0307(7) 0.0343(8) 0.0374(8) -0.0089(6) -0.0160(6) -0.0074(6)
C6 0.0526(10) 0.0338(8) 0.0512(10) -0.0022(7) -0.0283(8) -0.0180(7)
C7 0.0508(10) 0.0566(11) 0.0396(9) 0.0056(8) -0.0211(7) -0.0358(9)
C8 0.0310(7) 0.0641(11) 0.0294(7) -0.0031(7) -0.0085(6) -0.0250(7)
C9 0.0221(6) 0.0425(8) 0.0229(6) -0.0049(5) -0.0079(5) -0.0107(5)
C10 0.0292(8) 0.0708(13) 0.0405(9) -0.0297(9) -0.0021(7) 0.0018(8)
C11 0.0207(6) 0.0288(6) 0.0221(6) -0.0005(5) -0.0074(5) -0.0062(5)
C12 0.0207(5) 0.0215(5) 0.0183(5) -0.0027(4) -0.0054(4) -0.0067(4)
C13 0.0201(5) 0.0194(5) 0.0188(5) -0.0019(4) -0.0048(4) -0.0063(4)
C14 0.0213(6) 0.0259(6) 0.0190(5) 0.0002(5) -0.0040(4) -0.0056(5)
O15 0.0262(5) 0.0289(5) 0.0210(4) 0.0009(4) -0.0025(4) -0.0081(4)
C16 0.0260(6) 0.0216(6) 0.0244(6) -0.0041(5) -0.0014(5) -0.0085(5)
O16 0.0300(5) 0.0338(6) 0.0319(5) -0.0031(4) 0.0041(4) -0.0106(4)
C17 0.0215(6) 0.0256(6) 0.0241(6) -0.0033(5) -0.0048(5) -0.0075(5)
C18 0.0200(5) 0.0206(5) 0.0178(5) -0.0028(4) -0.0058(4) -0.0056(4)
N19 0.0281(5) 0.0205(5) 0.0182(5) -0.0023(4) -0.0055(4) -0.0082(4)
S20 0.02187(15) 0.02756(16) 0.01756(14) -0.00200(11) -0.00501(11) -0.00940(12)
O21 0.0232(5) 0.0314(5) 0.0244(5) 0.0010(4) -0.0045(4) -0.0030(4)
O22 0.0399(6) 0.0445(6) 0.0236(5) -0.0064(4) -0.0087(4) -0.0226(5)
C23 0.0232(6) 0.0254(6) 0.0168(5) -0.0042(4) -0.0029(4) -0.0090(5)
C24 0.0288(7) 0.0251(6) 0.0341(7) -0.0098(5) -0.0002(5) -0.0072(5)
C25 0.0341(7) 0.0263(7) 0.0375(8) -0.0056(6) -0.0008(6) -0.0140(6)
C26 0.0277(7) 0.0359(7) 0.0242(6) -0.0046(5) -0.0013(5) -0.0133(6)
C27 0.0251(6) 0.0330(7) 0.0293(7) -0.0103(6) -0.0025(5) -0.0046(5)
C28 0.0287(6) 0.0227(6) 0.0267(6) -0.0062(5) -0.0064(5) -0.0063(5)
C29 0.0352(9) 0.0568(11) 0.0446(10) -0.0055(8) 0.0071(7) -0.0225(8)
S30 0.02572(16) 0.02016(15) 0.02475(15) -0.00564(11) -0.00960(12) -0.00437(11)
O31 0.0258(5) 0.0275(5) 0.0524(7) -0.0139(5) -0.0106(4) -0.0082(4)
O32 0.0510(6) 0.0306(5) 0.0245(5) -0.0087(4) -0.0140(4) -0.0053(5)
C33 0.0276(6) 0.0194(6) 0.0304(7) -0.0041(5) -0.0108(5) -0.0057(5)
C34 0.0357(8) 0.0334(8) 0.0411(8) -0.0141(6) -0.0104(6) 0.0005(6)
C35 0.0386(9) 0.0395(9) 0.0726(13) -0.0251(9) -0.0218(9) 0.0069(7)
C36 0.0628(12) 0.0263(8) 0.0760(14) -0.0048(8) -0.0478(11) 0.0007(8)
C37 0.0660(12) 0.0336(8) 0.0466(10) 0.0101(7) -0.0322(9) -0.0168(8)
C38 0.0403(8) 0.0290(7) 0.0328(7) 0.0028(6) -0.0129(6) -0.0145(6)

loop_
_atom_type_symbol
_atom_type_description
_atom_type_scat_dispersion_real
_atom_type_scat_dispersion_imag
_atom_type_scat_source
C C 0.0033 0.0016 'International Tables Vol C Tables 4.2.6.8 and 6.1.1.4'
H H 0.0000 0.0000 'International Tables Vol C Tables 4.2.6.8 and 6.1.1.4'
N N 0.0061 0.0033 'International Tables Vol C Tables 4.2.6.8 and 6.1.1.4'
O O 0.0106 0.0060 'International Tables Vol C Tables 4.2.6.8 and 6.1.1.4'
S S 0.1246 0.1234 'International Tables Vol C Tables 4.2.6.8 and 6.1.1.4'

loop_
_geom_angle_atom_site_label_1
_geom_angle_atom_site_label_2
_geom_angle_atom_site_label_3
_geom_angle
C9 N1 C2 108.75(11)
C9 N1 C10 125.86(14)
C2 N1 C10 125.37(14)
C3 C2 N1 110.30(13)
C2 C3 C4 106.64(12)
C2 C3 C11 126.93(13)
C4 C3 C11 126.43(12)
C5 C4 C9 119.32(13)
C5 C4 C3 134.30(13)
C9 C4 C3 106.37(12)
C6 C5 C4 118.49(15)
C5 C6 C7 120.98(16)
C8 C7 C6 121.93(15)
C7 C8 C9 117.79(15)
N1 C9 C8 130.59(14)
N1 C9 C4 107.93(12)
C8 C9 C4 121.49(15)
C3 C11 C12 112.96(10)
N19 C12 C11 109.87(10)
N19 C12 C13 108.53(9)
C11 C12 C13 113.05(9)
C14 C13 C18 109.13(10)
C14 C13 C12 115.45(10)
C18 C13 C12 114.27(9)
O15 C14 C13 111.94(10)
C16 O15 C14 123.17(10)
O16 C16 O15 117.51(12)
O16 C16 C17 121.59(12)
O15 C16 C17 120.69(11)
C16 C17 C18 115.44(10)
C17 C18 C13 107.96(9)
C17 C18 S30 109.13(9)
C13 C18 S30 113.13(8)
C12 N19 S20 124.57(9)
O21 S20 O22 119.42(6)
O21 S20 N19 108.67(6)
O22 S20 N19 105.31(6)
O21 S20 C23 106.09(6)
O22 S20 C23 107.22(6)
N19 S20 C23 109.96(6)
C24 C23 C28 120.36(12)
C24 C23 S20 119.71(10)
C28 C23 S20 119.60(10)
C23 C24 C25 119.22(13)
C26 C25 C24 121.44(13)
C25 C26 C27 118.28(13)
C25 C26 C29 120.54(14)
C27 C26 C29 121.18(14)
C28 C27 C26 121.30(13)
C27 C28 C23 119.38(12)
O31 S30 O32 118.90(7)
O31 S30 C33 109.37(6)
O32 S30 C33 108.32(7)
O31 S30 C18 108.42(6)
O32 S30 C18 107.82(6)
C33 S30 C18 102.81(6)
C34 C33 C38 121.76(13)
C34 C33 S30 119.81(11)
C38 C33 S30 118.42(11)
C33 C34 C35 118.34(16)
C36 C35 C34 120.28(17)
C35 C36 C37 120.51(15)
C36 C37 C38 120.46(17)
C33 C38 C37 118.62(16)

loop_
_geom_bond_atom_site_label_1
_geom_bond_atom_site_label_2
_geom_bond_distance
N1 C9 1.370(2)
N1 C2 1.3753(18)
N1 C10 1.4533(19)
C2 C3 1.3681(19)
C3 C4 1.4375(19)
C3 C11 1.4969(17)
C4 C5 1.399(2)
C4 C9 1.4233(19)
C5 C6 1.390(2)
C6 C7 1.405(3)
C7 C8 1.361(3)
C8 C9 1.402(2)
C11 C12 1.5395(17)
C12 N19 1.4654(16)
C12 C13 1.5607(16)
C13 C14 1.5253(17)
C13 C18 1.5438(16)
C14 O15 1.4582(15)
O15 C16 1.3445(16)
C16 O16 1.2123(15)
C16 C17 1.5079(18)
C17 C18 1.5286(16)
C18 S30 1.8069(13)
N19 S20 1.6074(11)
S20 O21 1.4368(10)
S20 O22 1.4403(10)
S20 C23 1.7662(12)
C23 C24 1.3844(19)
C23 C28 1.3921(18)
C24 C25 1.3911(19)
C25 C26 1.387(2)
C26 C27 1.390(2)
C26 C29 1.5068(19)
C27 C28 1.3853(18)
S30 O31 1.4398(10)
S30 O32 1.4403(10)
S30 C33 1.7657(13)
C33 C34 1.384(2)
C33 C38 1.387(2)
C34 C35 1.399(2)
C35 C36 1.376(3)
C36 C37 1.376(3)
C37 C38 1.387(2)
